data_4067226
loop_
_publ_author_name
'Sarazin, Yann'
'Ro\,sca, Drago\,s'
'Poirier, Valentin'
'Roisnel, Thierry'
'Silvestru, Anca'
'Maron, Laurent'
'Carpentier, Jean-Fran\,cois'

_publ_section_title
;
 Bis(dimethylsilyl)amide Complexes of the Alkaline-Earth Metals Stabilized
 by \b-Si&#x2212;H Agostic Interactions: Synthesis, Characterization, and
 Catalytic Activity
;
_journal_issue 23
_journal_name_full Organometallics
_journal_page_first 6569
_journal_paper_doi 10.1021/om100908q
_journal_volume 29
_journal_year 2010
_chemical_compound_source 'synthesis as described'
_chemical_formula_moiety 'C4 H14 K1 N1 Si2'
_chemical_formula_sum 'C4 H14 K N Si2'
_chemical_formula_weight 171.44
_chemical_name_systematic
;
 ?
;
_space_group_IT_number 62
_symmetry_cell_setting orthorhombic
_symmetry_Int_Tables_number 62
_symmetry_space_group_name_Hall '-P 2c 2n'
_symmetry_space_group_name_H-M 'P n a m'
_atom_sites_solution_hydrogens geom
_atom_sites_solution_primary direct
_atom_sites_solution_secondary difmap
_audit_conform_dict_location ftp://ftp.iucr.org/pub/cif_core.dic
_audit_conform_dict_name cif_core.dic
_audit_conform_dict_version 2.4
_audit_creation_date 2008-12-11T18:58:25-00:00
_audit_creation_method 'WinGX routine CIF_UPDATE'
_cell_angle_alpha 90
_cell_angle_beta 90
_cell_angle_gamma 90
_cell_formula_units_Z 4
_cell_length_a 5.8129(9)
_cell_length_b 11.2427(19)
_cell_length_c 14.979(2)
_cell_measurement_reflns_used 1487
_cell_measurement_temperature 100(2)
_cell_measurement_theta_max 27.46
_cell_measurement_theta_min 2.27
_cell_measurement_wavelength 0.71073
_cell_volume 978.9(3)
_computing_cell_refinement 'Bruker SMART'
_computing_data_collection 'Bruker SAINT'
_computing_data_reduction 'Bruker SAINT'
_computing_molecular_graphics 'Ortep-3 for Windows (Farrugia, 1997)'
_computing_publication_material 'WinGX publication routines (Farrugia, 1999)'
_computing_structure_refinement 'SHELXL-97 (Sheldrick, 1997)'
_computing_structure_solution 'SIR97 (Altomare et al., 1999)'
_diffrn_ambient_temperature 100(2)
_diffrn_detector 'CCD plate'
_diffrn_measured_fraction_theta_full 0.991
_diffrn_measured_fraction_theta_max 0.991
_diffrn_measurement_device_type 'APEXII, Bruker-AXS'
_diffrn_measurement_method 'CCD rotation images, thin slices'
_diffrn_radiation_monochromator graphite
_diffrn_radiation_probe x-ray
_diffrn_radiation_type MoK\a
_diffrn_radiation_wavelength 0.71073
_diffrn_reflns_av_R_equivalents 0.04
_diffrn_reflns_av_unetI/netI 0.04
_diffrn_reflns_limit_h_max 4
_diffrn_reflns_limit_h_min -7
_diffrn_reflns_limit_k_max 10
_diffrn_reflns_limit_k_min -14
_diffrn_reflns_limit_l_max 12
_diffrn_reflns_limit_l_min -19
_diffrn_reflns_number 3944
_diffrn_reflns_theta_full 27.48
_diffrn_reflns_theta_max 27.48
_diffrn_reflns_theta_min 3.62
_exptl_absorpt_coefficient_mu 0.713
_exptl_absorpt_correction_T_max 0.867
_exptl_absorpt_correction_T_min 0.690
_exptl_absorpt_correction_type multi-scan
_exptl_absorpt_process_details
;
  [Sheldrick, G.M. (2002). SADABS Bruker AXS Inc., Madison, Wisconsin, USA]
;
_exptl_crystal_colour colourless
_exptl_crystal_density_diffrn 1.163
_exptl_crystal_density_method 'not measured'
_exptl_crystal_description prism
_exptl_crystal_F_000 368
_exptl_crystal_size_max 0.51
_exptl_crystal_size_mid 0.28
_exptl_crystal_size_min 0.2
_refine_diff_density_max 0.453
_refine_diff_density_min -0.319
_refine_diff_density_rms 0.069
_refine_ls_extinction_method none
_refine_ls_goodness_of_fit_ref 1.071
_refine_ls_hydrogen_treatment mixed
_refine_ls_matrix_type full
_refine_ls_number_parameters 35
_refine_ls_number_reflns 1157
_refine_ls_number_restraints 0
_refine_ls_restrained_S_all 1.071
_refine_ls_R_factor_all 0.0394
_refine_ls_R_factor_gt 0.0327
_refine_ls_shift/su_max 0.002
_refine_ls_shift/su_mean 0
_refine_ls_structure_factor_coef Fsqd
_refine_ls_weighting_details 'calc w=1/[\s^2^(Fo^2^)+(0.0350P)^2^+0.3434P] where P=(Fo^2^+2Fc^2^)/3'
_refine_ls_weighting_scheme calc
_refine_ls_wR_factor_gt 0.0791
_refine_ls_wR_factor_ref 0.0822
_reflns_number_gt 1000
_reflns_number_total 1157
_reflns_threshold_expression >2sigma(I)
_cod_data_source_file om100908q_si_001.cif
_cod_data_source_block job_complex1
_cod_database_code 4067226

loop_
_symmetry_equiv_pos_as_xyz
'x, y, z'
'-x, -y, z+1/2'
'x+1/2, -y+1/2, -z+1/2'
'-x+1/2, y+1/2, -z'
'-x, -y, -z'
'x, y, -z-1/2'
'-x-1/2, y-1/2, z-1/2'
'x-1/2, -y-1/2, z'

loop_
_atom_site_label
_atom_site_type_symbol
_atom_site_fract_x
_atom_site_fract_y
_atom_site_fract_z
_atom_site_U_iso_or_equiv
_atom_site_adp_type
_atom_site_occupancy
_atom_site_calc_flag
_atom_site_refinement_flags
K1 K 0.15285(8) 0.14858(4) 0.75 0.01552(16) Uani 1 d S
Si2 Si -0.36295(8) 0.04330(4) 0.64733(3) 0.01396(15) Uani 1 d .
H2 H -0.599(4) 0.059(2) 0.6162(17) 0.05 Uiso 1 d .
N3 N -0.3325(3) 0.10049(17) 0.75 0.012 Uani 1 d S
C4 C -0.1880(3) 0.12625(16) 0.56299(12) 0.022 Uani 1 d .
H4A H -0.2046 0.212 0.573 0.033 Uiso 1 calc R
H4B H -0.242 0.1064 0.5028 0.033 Uiso 1 calc R
H4C H -0.0258 0.1038 0.5689 0.033 Uiso 1 calc R
C5 C -0.2949(4) -0.11689(17) 0.63173(15) 0.0321(5) Uani 1 d .
H5A H -0.1353 -0.1318 0.6495 0.048 Uiso 1 calc R
H5B H -0.3152 -0.1383 0.5688 0.048 Uiso 1 calc R
H5C H -0.3984 -0.165 0.6687 0.048 Uiso 1 calc R

loop_
_atom_site_aniso_label
_atom_site_aniso_U_11
_atom_site_aniso_U_22
_atom_site_aniso_U_33
_atom_site_aniso_U_23
_atom_site_aniso_U_13
_atom_site_aniso_U_12
K1 0.0086(2) 0.0156(3) 0.0225(3) 0 0 0.00035(17)
Si2 0.0107(2) 0.0163(3) 0.0149(3) -0.00330(18) 0.00022(19) -0.00031(16)
N3 0.01 0.013 0.014 0 0 0
C4 0.024 0.028 0.015 -0.002 0.001 -0.001
C5 0.0458(13) 0.0217(9) 0.0289(12) -0.0077(9) 0.0063(10) -0.0005(9)

loop_
_atom_type_symbol
_atom_type_description
_atom_type_scat_dispersion_real
_atom_type_scat_dispersion_imag
_atom_type_scat_source
C C 0.0033 0.0016 'International Tables Vol C Tables 4.2.6.8 and 6.1.1.4'
H H 0 0 'International Tables Vol C Tables 4.2.6.8 and 6.1.1.4'
N N 0.0061 0.0033 'International Tables Vol C Tables 4.2.6.8 and 6.1.1.4'
Si Si 0.0817 0.0704 'International Tables Vol C Tables 4.2.6.8 and 6.1.1.4'
K K 0.2009 0.2494 'International Tables Vol C Tables 4.2.6.8 and 6.1.1.4'

loop_
_geom_angle_atom_site_label_1
_geom_angle_atom_site_label_2
_geom_angle_atom_site_label_3
_geom_angle
_geom_angle_site_symmetry_1
_geom_angle_site_symmetry_3
N3 K1 N3 102.58(6) 3_556 .
N3 K1 N3 98.52(6) 3_556 1_655
N3 K1 N3 158.91(7) . 1_655
N3 K1 Si2 108.74(4) 3_556 6_657
N3 K1 Si2 138.02(3) . 6_657
N3 K1 Si2 29.339(17) 1_655 6_657
N3 K1 Si2 108.74(4) 3_556 1_655
N3 K1 Si2 138.02(3) . 1_655
N3 K1 Si2 29.339(17) 1_655 1_655
Si2 K1 Si2 53.46(2) 6_657 1_655
N3 K1 C4 95.18(4) 3_556 6_557
N3 K1 C4 54.59(3) . 6_557
N3 K1 C4 123.63(3) 1_655 6_557
Si2 K1 C4 94.74(3) 6_657 6_557
Si2 K1 C4 144.60(3) 1_655 6_557
N3 K1 Si2 110.89(4) 3_556 .
N3 K1 Si2 27.517(17) . .
N3 K1 Si2 140.10(3) 1_655 .
Si2 K1 Si2 140.36(2) 6_657 .
Si2 K1 Si2 112.502(18) 1_655 .
C4 K1 Si2 80.96(3) 6_557 .
N3 K1 Si2 110.89(4) 3_556 6_557
N3 K1 Si2 27.517(17) . 6_557
N3 K1 Si2 140.10(3) 1_655 6_557
Si2 K1 Si2 112.502(18) 6_657 6_557
Si2 K1 Si2 140.36(2) 1_655 6_557
C4 K1 Si2 30.88(3) 6_557 6_557
Si2 K1 Si2 51.009(19) . 6_557
N3 K1 K1 50.16(4) 3_556 3_556
N3 K1 K1 152.73(4) . 3_556
N3 K1 K1 48.36(4) 1_655 3_556
Si2 K1 K1 64.278(13) 6_657 3_556
Si2 K1 K1 64.278(13) 1_655 3_556
C4 K1 K1 119.88(3) 6_557 3_556
Si2 K1 K1 149.889(14) . 3_556
Si2 K1 K1 149.889(14) 6_557 3_556
N3 K1 K1 53.61(4) 3_556 3_456
N3 K1 K1 48.97(4) . 3_456
N3 K1 K1 152.13(4) 1_655 3_456
Si2 K1 K1 149.478(14) 6_657 3_456
Si2 K1 K1 149.478(14) 1_655 3_456
C4 K1 K1 65.92(3) 6_557 3_456
Si2 K1 K1 62.878(13) . 3_456
Si2 K1 K1 62.878(13) 6_557 3_456
K1 K1 K1 103.77(3) 3_556 3_456
N3 K1 Si2 24.137(10) 3_556 3_556
N3 K1 Si2 98.52(4) . 3_556
N3 K1 Si2 100.74(3) 1_655 3_556
Si2 K1 Si2 98.849(16) 6_657 3_556
Si2 K1 Si2 121.248(18) 1_655 3_556
C4 K1 Si2 73.89(3) 6_557 3_556
Si2 K1 Si2 117.204(17) . 3_556
Si2 K1 Si2 96.191(16) 6_557 3_556
K1 K1 Si2 56.978(16) 3_556 3_556
K1 K1 Si2 54.334(16) 3_456 3_556
N3 K1 Si2 24.137(10) 3_556 8_665
N3 K1 Si2 98.52(4) . 8_665
N3 K1 Si2 100.74(3) 1_655 8_665
Si2 K1 Si2 121.248(18) 6_657 8_665
Si2 K1 Si2 98.849(16) 1_655 8_665
C4 K1 Si2 112.52(3) 6_557 8_665
Si2 K1 Si2 96.191(16) . 8_665
Si2 K1 Si2 117.204(17) 6_557 8_665
K1 K1 Si2 56.978(16) 3_556 8_665
K1 K1 Si2 54.334(16) 3_456 8_665
Si2 K1 Si2 47.862(19) 3_556 8_665
N3 Si2 C5 117.69(9) . .
N3 Si2 C4 111.78(9) . .
C5 Si2 C4 106.41(9) . .
N3 Si2 K1 62.70(6) . 1_455
C5 Si2 K1 124.55(7) . 1_455
C4 Si2 K1 125.36(6) . 1_455
N3 Si2 K1 52.36(6) . .
C5 Si2 K1 101.35(8) . .
C4 Si2 K1 70.69(6) . .
K1 Si2 K1 112.502(18) 1_455 .
N3 Si2 K1 43.51(6) . 3_456
C5 Si2 K1 158.63(8) . 3_456
C4 Si2 K1 78.77(6) . 3_456
K1 Si2 K1 61.388(12) 1_455 3_456
K1 Si2 K1 60.144(11) . 3_456
N3 Si2 H2 110.2(10) . .
C5 Si2 H2 106.0(9) . .
C4 Si2 H2 103.7(9) . .
K1 Si2 H2 47.8(10) 1_455 .
K1 Si2 H2 152.5(9) . .
K1 Si2 H2 92.5(9) 3_456 .
Si2 N3 Si2 133.11(12) . 6_557
Si2 N3 K1 112.35(6) . 3_456
Si2 N3 K1 112.35(6) 6_557 3_456
Si2 N3 K1 100.13(7) . .
Si2 N3 K1 100.13(7) 6_557 .
K1 N3 K1 80.88(5) 3_456 .
Si2 N3 K1 87.96(7) . 1_455
Si2 N3 K1 87.96(7) 6_557 1_455
K1 N3 K1 78.03(5) 3_456 1_455
K1 N3 K1 158.91(7) . 1_455
Si2 C4 H4A 109.5 . .
Si2 C4 H4B 109.5 . .
H4A C4 H4B 109.5 . .
Si2 C4 H4C 109.5 . .
H4A C4 H4C 109.5 . .
H4B C4 H4C 109.5 . .
Si2 C5 H5A 109.5 . .
Si2 C5 H5B 109.5 . .
H5A C5 H5B 109.5 . .
Si2 C5 H5C 109.5 . .
H5A C5 H5C 109.5 . .
H5B C5 H5C 109.5 . .

loop_
_geom_bond_atom_site_label_1
_geom_bond_atom_site_label_2
_geom_bond_distance
_geom_bond_site_symmetry_2
K1 N3 2.822(2) 3_556
K1 N3 2.8727(19) .
K1 N3 3.0400(19) 1_655
K1 Si2 3.4188(7) 1_655
K1 C4 3.440(2) 6_557
K1 Si2 3.5715(7) .
K1 K1 3.6943(7) 3_556
K1 Si2 3.7912(8) 3_556
Si2 N3 1.6762(9) .
Si2 C5 1.859(2) .
Si2 C4 1.8708(19) .
Si2 H2 1.46(2) .
C4 H4A 0.98 .
C4 H4B 0.98 .
C4 H4C 0.98 .
C5 H5A 0.98 .
C5 H5B 0.98 .
C5 H5C 0.98 .

loop_
_geom_torsion_atom_site_label_1
_geom_torsion_atom_site_label_2
_geom_torsion_atom_site_label_3
_geom_torsion_atom_site_label_4
_geom_torsion
_geom_torsion_site_symmetry_1
_geom_torsion_site_symmetry_4
N3 K1 Si2 N3 -76.81(8) 3_556 .
N3 K1 Si2 N3 148.47(11) 1_655 .
Si2 K1 Si2 N3 101.84(8) 6_657 .
Si2 K1 Si2 N3 161.17(8) 1_655 .
C4 K1 Si2 N3 15.32(8) 6_557 .
Si2 K1 Si2 N3 23.68(8) 6_557 .
K1 K1 Si2 N3 -121.66(9) 3_556 .
K1 K1 Si2 N3 -52.17(8) 3_456 .
Si2 K1 Si2 N3 -51.24(8) 3_556 .
Si2 K1 Si2 N3 -96.57(8) 8_665 .
N3 K1 Si2 C5 166.85(7) 3_556 .
N3 K1 Si2 C5 -116.34(11) . .
N3 K1 Si2 C5 32.13(8) 1_655 .
Si2 K1 Si2 C5 -14.51(7) 6_657 .
Si2 K1 Si2 C5 44.83(7) 1_655 .
C4 K1 Si2 C5 -101.02(8) 6_557 .
Si2 K1 Si2 C5 -92.66(7) 6_557 .
K1 K1 Si2 C5 121.99(8) 3_556 .
K1 K1 Si2 C5 -168.51(7) 3_456 .
Si2 K1 Si2 C5 -167.58(7) 3_556 .
Si2 K1 Si2 C5 147.09(7) 8_665 .
N3 K1 Si2 C4 63.26(6) 3_556 .
N3 K1 Si2 C4 140.07(10) . .
N3 K1 Si2 C4 -71.46(7) 1_655 .
Si2 K1 Si2 C4 -118.10(6) 6_657 .
Si2 K1 Si2 C4 -58.77(6) 1_655 .
C4 K1 Si2 C4 155.39(9) 6_557 .
Si2 K1 Si2 C4 163.75(6) 6_557 .
K1 K1 Si2 C4 18.40(7) 3_556 .
K1 K1 Si2 C4 87.89(6) 3_456 .
Si2 K1 Si2 C4 88.83(6) 3_556 .
Si2 K1 Si2 C4 43.50(6) 8_665 .
N3 K1 Si2 K1 -57.97(3) 3_556 1_455
N3 K1 Si2 K1 18.83(8) . 1_455
N3 K1 Si2 K1 167.31(4) 1_655 1_455
Si2 K1 Si2 K1 120.67(2) 6_657 1_455
Si2 K1 Si2 K1 180 1_655 1_455
C4 K1 Si2 K1 34.16(4) 6_557 1_455
Si2 K1 Si2 K1 42.52(2) 6_557 1_455
K1 K1 Si2 K1 -102.83(3) 3_556 1_455
K1 K1 Si2 K1 -33.339(17) 3_456 1_455
Si2 K1 Si2 K1 -32.407(17) 3_556 1_455
Si2 K1 Si2 K1 -77.74(2) 8_665 1_455
N3 K1 Si2 K1 -24.64(2) 3_556 3_456
N3 K1 Si2 K1 52.17(8) . 3_456
N3 K1 Si2 K1 -159.35(4) 1_655 3_456
Si2 K1 Si2 K1 154.006(15) 6_657 3_456
Si2 K1 Si2 K1 -146.661(17) 1_655 3_456
C4 K1 Si2 K1 67.49(3) 6_557 3_456
Si2 K1 Si2 K1 75.856(8) 6_557 3_456
K1 K1 Si2 K1 -69.49(4) 3_556 3_456
Si2 K1 Si2 K1 0.932(6) 3_556 3_456
Si2 K1 Si2 K1 -44.397(17) 8_665 3_456
C5 Si2 N3 Si2 -31.5(2) . 6_557
C4 Si2 N3 Si2 -155.04(14) . 6_557
K1 Si2 N3 Si2 85.29(15) 1_455 6_557
K1 Si2 N3 Si2 -114.32(17) . 6_557
K1 Si2 N3 Si2 161.5(2) 3_456 6_557
C5 Si2 N3 K1 167.09(9) . 3_456
C4 Si2 N3 K1 43.50(11) . 3_456
K1 Si2 N3 K1 -76.17(7) 1_455 3_456
K1 Si2 N3 K1 84.22(8) . 3_456
C5 Si2 N3 K1 82.87(10) . .
C4 Si2 N3 K1 -40.72(9) . .
K1 Si2 N3 K1 -160.39(8) 1_455 .
K1 Si2 N3 K1 -84.22(8) 3_456 .
C5 Si2 N3 K1 -116.74(9) . 1_455
C4 Si2 N3 K1 119.67(7) . 1_455
K1 Si2 N3 K1 160.39(8) . 1_455
K1 Si2 N3 K1 76.17(7) 3_456 1_455
N3 K1 N3 Si2 111.26(7) 3_556 .
N3 K1 N3 Si2 -68.74(7) 1_655 .
Si2 K1 N3 Si2 -111.01(5) 6_657 .
Si2 K1 N3 Si2 -26.48(10) 1_655 .
C4 K1 N3 Si2 -161.32(10) 6_557 .
Si2 K1 N3 Si2 -137.49(14) 6_557 .
K1 K1 N3 Si2 111.26(7) 3_556 .
K1 K1 N3 Si2 111.26(7) 3_456 .
Si2 K1 N3 Si2 135.47(7) 3_556 .
Si2 K1 N3 Si2 87.04(7) 8_665 .
N3 K1 N3 Si2 -111.26(7) 3_556 6_557
N3 K1 N3 Si2 68.74(7) 1_655 6_557
Si2 K1 N3 Si2 26.48(10) 6_657 6_557
Si2 K1 N3 Si2 111.01(5) 1_655 6_557
C4 K1 N3 Si2 -23.84(6) 6_557 6_557
Si2 K1 N3 Si2 137.49(14) . 6_557
K1 K1 N3 Si2 -111.26(7) 3_556 6_557
K1 K1 N3 Si2 -111.26(7) 3_456 6_557
Si2 K1 N3 Si2 -87.04(7) 3_556 6_557
Si2 K1 N3 Si2 -135.47(7) 8_665 6_557
N3 K1 N3 K1 0 3_556 3_456
N3 K1 N3 K1 180 1_655 3_456
Si2 K1 N3 K1 137.74(3) 6_657 3_456
Si2 K1 N3 K1 -137.74(3) 1_655 3_456
C4 K1 N3 K1 87.42(5) 6_557 3_456
Si2 K1 N3 K1 -111.26(7) . 3_456
Si2 K1 N3 K1 111.26(7) 6_557 3_456
K1 K1 N3 K1 0 3_556 3_456
Si2 K1 N3 K1 24.215(10) 3_556 3_456
Si2 K1 N3 K1 -24.215(10) 8_665 3_456
N3 K1 N3 K1 0 3_556 1_455
N3 K1 N3 K1 180 1_655 1_455
Si2 K1 N3 K1 137.74(3) 6_657 1_455
Si2 K1 N3 K1 -137.74(3) 1_655 1_455
C4 K1 N3 K1 87.42(5) 6_557 1_455
Si2 K1 N3 K1 -111.26(7) . 1_455
Si2 K1 N3 K1 111.26(7) 6_557 1_455
K1 K1 N3 K1 0 3_556 1_455
K1 K1 N3 K1 0 3_456 1_455
Si2 K1 N3 K1 24.215(10) 3_556 1_455
Si2 K1 N3 K1 -24.215(10) 8_665 1_455
